data_4501407
loop_
_publ_author_name
'Zhang, Qi-Long'
'Zhu, Bi-Xue'
'Zhang, Yun-Qiuan'
'Tao, Zhu'
'Clegg, Jack K.'
'Lindoy, Leonard F.'
'Wei, Gang'

_publ_section_title
;
 Silver(I) Coordination Polymers Incorporating Neutral \g-Carbon
 BoundN,N&#x2032;-Bis(acetylacetone)alkanediimine Units
;
_journal_issue 12
_journal_name_full 'Crystal Growth &amp; Design'
_journal_page_first 5688
_journal_paper_doi 10.1021/cg201222a
_journal_volume 11
_journal_year 2011
_chemical_formula_moiety 'C8 H14 Ag N2 O4'
_chemical_formula_sum 'C8 H14 Ag N2 O4'
_chemical_formula_weight 310.08
_chemical_name_systematic
; 
 ? 
;
_space_group_IT_number 14
_symmetry_cell_setting monoclinic
_symmetry_space_group_name_Hall '-P 2yn'
_symmetry_space_group_name_H-M 'P 1 21/n 1'
_atom_sites_solution_hydrogens geom
_atom_sites_solution_primary direct
_atom_sites_solution_secondary difmap
_audit_creation_method SHELXL-97
_cell_angle_alpha 90.00
_cell_angle_beta 98.892(2)
_cell_angle_gamma 90.00
_cell_formula_units_Z 4
_cell_length_a 8.5611(4)
_cell_length_b 9.6326(5)
_cell_length_c 14.2471(7)
_cell_measurement_reflns_used 70
_cell_measurement_temperature 293(2)
_cell_measurement_theta_max 21.3
_cell_measurement_theta_min 2.54
_cell_volume 1160.78(10)
_computing_structure_refinement 'SHELXL-97 (Sheldrick, 1997)'
_computing_structure_solution 'SHELXS-97 (Sheldrick, 1990)'
_diffrn_ambient_temperature 293(2)
_diffrn_measured_fraction_theta_full 0.997
_diffrn_measured_fraction_theta_max 0.995
_diffrn_measurement_device_type 'Bruker CCD Area Detector'
_diffrn_measurement_method '\f and \w scan'
_diffrn_radiation_monochromator graphite
_diffrn_radiation_source 'fine-focus sealed tube'
_diffrn_radiation_type MoK\a
_diffrn_radiation_wavelength 0.71073
_diffrn_reflns_av_R_equivalents 0.0261
_diffrn_reflns_av_sigmaI/netI 0.0192
_diffrn_reflns_limit_h_max 10
_diffrn_reflns_limit_h_min -10
_diffrn_reflns_limit_k_max 11
_diffrn_reflns_limit_k_min -11
_diffrn_reflns_limit_l_max 17
_diffrn_reflns_limit_l_min -17
_diffrn_reflns_number 12647
_diffrn_reflns_theta_full 25.00
_diffrn_reflns_theta_max 25.99
_diffrn_reflns_theta_min 2.56
_exptl_absorpt_coefficient_mu 1.733
_exptl_absorpt_correction_T_max 0.7455
_exptl_absorpt_correction_T_min 0.7123
_exptl_absorpt_correction_type multi-scan
_exptl_absorpt_process_details 'SADABS (Bruker, 2008)'
_exptl_crystal_colour colorless
_exptl_crystal_density_diffrn 1.774
_exptl_crystal_density_method 'not measured'
_exptl_crystal_description block
_exptl_crystal_F_000 620
_exptl_crystal_size_max 0.21
_exptl_crystal_size_mid 0.20
_exptl_crystal_size_min 0.18
_refine_diff_density_max 1.555
_refine_diff_density_min -1.661
_refine_diff_density_rms 0.118
_refine_ls_extinction_method none
_refine_ls_goodness_of_fit_ref 1.077
_refine_ls_hydrogen_treatment constr
_refine_ls_matrix_type full
_refine_ls_number_parameters 120
_refine_ls_number_reflns 2263
_refine_ls_number_restraints 0
_refine_ls_restrained_S_all 1.077
_refine_ls_R_factor_all 0.0520
_refine_ls_R_factor_gt 0.0475
_refine_ls_shift/su_max 0.001
_refine_ls_shift/su_mean 0.000
_refine_ls_structure_factor_coef Fsqd
_refine_ls_weighting_details 'calc w=1/[\s^2^(Fo^2^)+(0.0693P)^2^+3.7417P] where P=(Fo^2^+2Fc^2^)/3'
_refine_ls_weighting_scheme calc
_refine_ls_wR_factor_gt 0.1306
_refine_ls_wR_factor_ref 0.1343
_reflns_number_gt 2029
_reflns_number_total 2263
_reflns_threshold_expression >2sigma(I)
_cod_data_source_file cg201222a_si_001.cif
_cod_data_source_block 2
_cod_original_sg_symbol_H-M 'P 21/n'
_cod_database_code 4501407

loop_
_symmetry_equiv_pos_as_xyz
'x, y, z'
'-x+1/2, y+1/2, -z+1/2'
'-x, -y, -z'
'x-1/2, -y-1/2, z-1/2'

loop_
_atom_site_label
_atom_site_type_symbol
_atom_site_fract_x
_atom_site_fract_y
_atom_site_fract_z
_atom_site_U_iso_or_equiv
_atom_site_adp_type
_atom_site_occupancy
_atom_site_symmetry_multiplicity
_atom_site_calc_flag
_atom_site_refinement_flags
C1 C 0.4748(6) 0.9351(5) 1.0240(4) 0.0427(11) Uani 1 1 d .
H1A H 0.3789 0.8987 0.9871 0.051 Uiso 1 1 calc R
H1B H 0.4513 0.9594 1.0864 0.051 Uiso 1 1 calc R
C2 C 0.6023(6) 0.8229(5) 1.0344(4) 0.0446(12) Uani 1 1 d .
H2A H 0.6206 0.7942 0.9718 0.054 Uiso 1 1 calc R
H2B H 0.7002 0.8613 1.0676 0.054 Uiso 1 1 calc R
C3 C 0.5575(6) 0.6979(6) 1.0878(4) 0.0481(12) Uani 1 1 d .
H3A H 0.5463 0.7248 1.1520 0.058 Uiso 1 1 calc R
H3B H 0.4564 0.6623 1.0570 0.058 Uiso 1 1 calc R
C4 C 0.7556(8) 0.5972(7) 1.2624(4) 0.0566(15) Uani 1 1 d .
H4A H 0.7731 0.6956 1.2649 0.085 Uiso 1 1 calc R
H4B H 0.8317 0.5523 1.3092 0.085 Uiso 1 1 calc R
H4C H 0.6509 0.5774 1.2750 0.085 Uiso 1 1 calc R
C5 C 0.7730(6) 0.5441(5) 1.1652(4) 0.0394(10) Uani 1 1 d .
C6 C 0.8897(6) 0.4426(5) 1.1551(4) 0.0390(10) Uani 1 1 d .
H6 H 0.9604 0.4180 1.2088 0.047 Uiso 1 1 calc R
C7 C 0.9044(6) 0.3771(5) 1.0684(4) 0.0417(11) Uani 1 1 d .
C8 C 1.0156(7) 0.2567(6) 1.0675(5) 0.0563(14) Uani 1 1 d .
H8A H 0.9559 0.1730 1.0530 0.085 Uiso 1 1 calc R
H8B H 1.0798 0.2481 1.1287 0.085 Uiso 1 1 calc R
H8C H 1.0822 0.2721 1.0201 0.085 Uiso 1 1 calc R
N1 N 0.6777(5) 0.5891(4) 1.0909(3) 0.0416(10) Uani 1 1 d .
H1 H 0.6866 0.5503 1.0376 0.050 Uiso 1 1 calc R
N2 N 0.6299(9) 0.6149(8) 0.7343(8) 0.1139(13) Uani 1 1 d .
O1 O 0.8232(4) 0.4154(4) 0.9907(3) 0.0456(9) Uani 1 1 d .
O2 O 0.5012(6) 0.6694(7) 0.7039(6) 0.1139(13) Uani 1 1 d .
O3 O 0.7438(7) 0.6712(7) 0.7189(6) 0.1139(13) Uani 1 1 d .
O4 O 0.6353(6) 0.4950(7) 0.7680(6) 0.1139(13) Uani 1 1 d .
Ag1 Ag 0.88674(5) 0.40212(4) 0.83487(3) 0.0476(2) Uani 1 1 d .

loop_
_atom_site_aniso_label
_atom_site_aniso_U_11
_atom_site_aniso_U_22
_atom_site_aniso_U_33
_atom_site_aniso_U_23
_atom_site_aniso_U_13
_atom_site_aniso_U_12
C1 0.034(3) 0.042(3) 0.051(3) 0.007(2) 0.005(2) 0.009(2)
C2 0.036(2) 0.044(3) 0.053(3) 0.004(2) 0.007(2) 0.010(2)
C3 0.038(3) 0.044(3) 0.062(3) 0.008(2) 0.009(2) 0.009(2)
C4 0.055(3) 0.068(4) 0.049(3) 0.000(3) 0.014(3) 0.014(3)
C5 0.036(2) 0.037(2) 0.046(3) 0.007(2) 0.009(2) -0.001(2)
C6 0.037(2) 0.038(2) 0.043(3) 0.009(2) 0.008(2) 0.004(2)
C7 0.034(2) 0.035(2) 0.058(3) 0.003(2) 0.013(2) -0.002(2)
C8 0.056(3) 0.046(3) 0.070(4) 0.000(3) 0.021(3) 0.012(3)
N1 0.037(2) 0.038(2) 0.049(3) 0.0027(17) 0.0027(19) 0.0059(17)
N2 0.0613(16) 0.091(2) 0.189(3) 0.078(2) 0.017(2) 0.0126(15)
O1 0.0391(19) 0.056(2) 0.0401(19) -0.0065(15) 0.0024(15) 0.0012(16)
O2 0.0613(16) 0.091(2) 0.189(3) 0.078(2) 0.017(2) 0.0126(15)
O3 0.0613(16) 0.091(2) 0.189(3) 0.078(2) 0.017(2) 0.0126(15)
O4 0.0613(16) 0.091(2) 0.189(3) 0.078(2) 0.017(2) 0.0126(15)
Ag1 0.0410(3) 0.0509(3) 0.0499(3) -0.01022(16) 0.00344(19) -0.00013(16)

loop_
_atom_type_symbol
_atom_type_description
_atom_type_scat_dispersion_real
_atom_type_scat_dispersion_imag
_atom_type_scat_source
C C 0.0033 0.0016 'International Tables Vol C Tables 4.2.6.8 and 6.1.1.4'
H H 0.0000 0.0000 'International Tables Vol C Tables 4.2.6.8 and 6.1.1.4'
N N 0.0061 0.0033 'International Tables Vol C Tables 4.2.6.8 and 6.1.1.4'
O O 0.0106 0.0060 'International Tables Vol C Tables 4.2.6.8 and 6.1.1.4'
Ag Ag -0.8971 1.1015 'International Tables Vol C Tables 4.2.6.8 and 6.1.1.4'

loop_
_geom_angle_atom_site_label_1
_geom_angle_atom_site_label_2
_geom_angle_atom_site_label_3
_geom_angle
_geom_angle_site_symmetry_1
_geom_angle_site_symmetry_3
C1 C1 C2 112.2(5) 3_677 .
C1 C1 H1A 109.2 3_677 .
C2 C1 H1A 109.2 . .
C1 C1 H1B 109.2 3_677 .
C2 C1 H1B 109.2 . .
H1A C1 H1B 107.9 . .
C3 C2 C1 112.4(4) . .
C3 C2 H2A 109.1 . .
C1 C2 H2A 109.1 . .
C3 C2 H2B 109.1 . .
C1 C2 H2B 109.1 . .
H2A C2 H2B 107.9 . .
N1 C3 C2 110.8(4) . .
N1 C3 H3A 109.5 . .
C2 C3 H3A 109.5 . .
N1 C3 H3B 109.5 . .
C2 C3 H3B 109.5 . .
H3A C3 H3B 108.1 . .
C5 C4 H4A 109.5 . .
C5 C4 H4B 109.5 . .
H4A C4 H4B 109.5 . .
C5 C4 H4C 109.5 . .
H4A C4 H4C 109.5 . .
H4B C4 H4C 109.5 . .
N1 C5 C6 120.5(5) . .
N1 C5 C4 119.6(5) . .
C6 C5 C4 119.9(5) . .
C7 C6 C5 123.8(5) . .
C7 C6 Ag1 98.7(3) . 3_767
C5 C6 Ag1 97.5(3) . 3_767
C7 C6 H6 118.1 . .
C5 C6 H6 118.1 . .
Ag1 C6 H6 72.5 3_767 .
O1 C7 C6 121.6(5) . .
O1 C7 C8 118.6(5) . .
C6 C7 C8 119.7(5) . .
C7 C8 H8A 109.5 . .
C7 C8 H8B 109.5 . .
H8A C8 H8B 109.5 . .
C7 C8 H8C 109.5 . .
H8A C8 H8C 109.5 . .
H8B C8 H8C 109.5 . .
C5 N1 C3 127.5(5) . .
C5 N1 H1 116.2 . .
C3 N1 H1 116.2 . .
O3 N2 O2 117.5(7) . .
O3 N2 O4 121.4(7) . .
O2 N2 O4 120.3(7) . .
C7 O1 Ag1 128.9(3) . .
N2 O2 Ag1 96.0(5) . 2_656
N2 O3 Ag1 97.0(5) . 2_656
N2 O4 Ag1 118.5(5) . .
O1 Ag1 O4 91.8(2) . .
O1 Ag1 C6 101.88(15) . 3_767
O4 Ag1 C6 116.66(18) . 3_767
O1 Ag1 O2 113.7(2) . 2_646
O4 Ag1 O2 126.4(2) . 2_646
C6 Ag1 O2 103.72(17) 3_767 2_646
O1 Ag1 O3 100.1(2) . 2_646
O4 Ag1 O3 83.2(2) . 2_646
C6 Ag1 O3 149.67(18) 3_767 2_646
O2 Ag1 O3 47.67(18) 2_646 2_646

loop_
_geom_bond_atom_site_label_1
_geom_bond_atom_site_label_2
_geom_bond_distance
_geom_bond_site_symmetry_2
C1 C1 1.519(10) 3_677
C1 C2 1.527(7) .
C1 H1A 0.9700 .
C1 H1B 0.9700 .
C2 C3 1.504(7) .
C2 H2A 0.9700 .
C2 H2B 0.9700 .
C3 N1 1.465(6) .
C3 H3A 0.9700 .
C3 H3B 0.9700 .
C4 C5 1.505(8) .
C4 H4A 0.9600 .
C4 H4B 0.9600 .
C4 H4C 0.9600 .
C5 N1 1.307(7) .
C5 C6 1.420(7) .
C6 C7 1.410(8) .
C6 Ag1 2.416(5) 3_767
C6 H6 0.9300 .
C7 O1 1.267(7) .
C7 C8 1.502(7) .
C8 H8A 0.9600 .
C8 H8B 0.9600 .
C8 H8C 0.9600 .
N1 H1 0.8600 .
N2 O3 1.166(8) .
N2 O2 1.238(8) .
N2 O4 1.249(8) .
O1 Ag1 2.370(4) .
O2 Ag1 2.532(6) 2_656
O3 Ag1 2.553(5) 2_656
O4 Ag1 2.389(5) .
Ag1 C6 2.416(5) 3_767
Ag1 O2 2.532(6) 2_646
Ag1 O3 2.553(6) 2_646

loop_
_geom_torsion_atom_site_label_1
_geom_torsion_atom_site_label_2
_geom_torsion_atom_site_label_3
_geom_torsion_atom_site_label_4
_geom_torsion
_geom_torsion_site_symmetry_1
_geom_torsion_site_symmetry_4
C1 C1 C2 C3 176.2(6) 3_677 .
C1 C2 C3 N1 176.3(5) . .
N1 C5 C6 C7 -4.6(8) . .
C4 C5 C6 C7 173.5(5) . .
N1 C5 C6 Ag1 101.2(5) . 3_767
C4 C5 C6 Ag1 -80.7(5) . 3_767
C5 C6 C7 O1 7.4(8) . .
Ag1 C6 C7 O1 -97.8(5) 3_767 .
C5 C6 C7 C8 -171.1(5) . .
Ag1 C6 C7 C8 83.7(5) 3_767 .
C6 C5 N1 C3 -176.4(5) . .
C4 C5 N1 C3 5.4(8) . .
C2 C3 N1 C5 112.4(6) . .
C6 C7 O1 Ag1 151.1(4) . .
C8 C7 O1 Ag1 -30.4(7) . .
O3 N2 O2 Ag1 -13.5(13) . 2_656
O4 N2 O2 Ag1 176.4(10) . 2_656
O2 N2 O3 Ag1 13.5(13) . 2_656
O4 N2 O3 Ag1 -176.6(11) . 2_656
O3 N2 O4 Ag1 14.4(16) . .
O2 N2 O4 Ag1 -176.0(8) . .
C7 O1 Ag1 O4 177.4(4) . .
C7 O1 Ag1 C6 -64.9(4) . 3_767
C7 O1 Ag1 O2 46.1(5) . 2_646
C7 O1 Ag1 O3 94.1(4) . 2_646
N2 O4 Ag1 O1 109.6(8) . .
N2 O4 Ag1 C6 5.4(9) . 3_767
N2 O4 Ag1 O2 -129.0(8) . 2_646
N2 O4 Ag1 O3 -150.4(9) . 2_646
